data_4071179
loop_
_publ_author_name
'Poyatos, Macarena'
'McNamara, William'
'Incarvito, Chris'
'Clot, Eric'
'Peris, Eduardo'
'Crabtree, Robert H.'

_publ_section_title
;
 A Weak Donor, Planar Chelating Bitriazole N-Heterocyclic Carbene Ligand
 for Ruthenium(II), Palladium(II), and Rhodium
;
_journal_issue 9
_journal_name_full Organometallics
_journal_page_first 2128
_journal_paper_doi 10.1021/om800021c
_journal_volume 27
_journal_year 2008
_chemical_formula_sum 'C22 H32 I2 N6 Rh2'
_chemical_formula_weight 840.16
_chemical_name_systematic
; 
 ? 
;
_space_group_IT_number 2
_symmetry_cell_setting triclinic
_symmetry_space_group_name_Hall '-P 1'
_symmetry_space_group_name_H-M 'P -1'
_atom_sites_solution_hydrogens geom
_atom_sites_solution_primary direct
_atom_sites_solution_secondary difmap
_audit_creation_method SHELXL-97
_cell_angle_alpha 103.63(3)
_cell_angle_beta 100.11(3)
_cell_angle_gamma 105.71(3)
_cell_formula_units_Z 2
_cell_length_a 8.7286(17)
_cell_length_b 12.243(2)
_cell_length_c 13.855(3)
_cell_measurement_temperature 173(2)
_cell_volume 1339.1(6)
_computing_cell_refinement Denzo
_computing_data_collection 'Nonius Collect'
_computing_data_reduction Denzo
_computing_molecular_graphics 'Bruker SHELXTL'
_computing_publication_material 'Bruker SHELXTL'
_computing_structure_refinement 'SHELXL-97 (Sheldrick, 1997)'
_computing_structure_solution 'SHELXS-97 (Sheldrick, 1990)'
_diffrn_ambient_temperature 173(2)
_diffrn_measured_fraction_theta_full 0.985
_diffrn_measured_fraction_theta_max 0.985
_diffrn_measurement_device_type 'Nonius KappaCCD'
_diffrn_measurement_method '\w scans'
_diffrn_radiation_monochromator graphite
_diffrn_radiation_source 'fine-focus sealed tube'
_diffrn_radiation_type MoK\a
_diffrn_radiation_wavelength 0.71073
_diffrn_reflns_av_R_equivalents 0.0304
_diffrn_reflns_av_sigmaI/netI 0.0481
_diffrn_reflns_limit_h_max 11
_diffrn_reflns_limit_h_min -11
_diffrn_reflns_limit_k_max 16
_diffrn_reflns_limit_k_min -16
_diffrn_reflns_limit_l_max 18
_diffrn_reflns_limit_l_min -18
_diffrn_reflns_number 11084
_diffrn_reflns_theta_full 28.26
_diffrn_reflns_theta_max 28.26
_diffrn_reflns_theta_min 2.51
_exptl_absorpt_coefficient_mu 3.559
_exptl_absorpt_correction_T_max 0.7173
_exptl_absorpt_correction_T_min 0.5363
_exptl_absorpt_correction_type none
_exptl_crystal_colour yellow
_exptl_crystal_density_diffrn 2.084
_exptl_crystal_density_method 'not measured'
_exptl_crystal_description block
_exptl_crystal_F_000 804
_exptl_crystal_size_max 0.20
_exptl_crystal_size_mid 0.10
_exptl_crystal_size_min 0.10
_refine_diff_density_max 0.578
_refine_diff_density_min -0.943
_refine_diff_density_rms 0.121
_refine_ls_extinction_method none
_refine_ls_goodness_of_fit_ref 1.014
_refine_ls_hydrogen_treatment constr
_refine_ls_matrix_type full
_refine_ls_number_parameters 289
_refine_ls_number_reflns 6550
_refine_ls_number_restraints 0
_refine_ls_restrained_S_all 1.014
_refine_ls_R_factor_all 0.0438
_refine_ls_R_factor_gt 0.0311
_refine_ls_shift/su_max 0.002
_refine_ls_shift/su_mean 0.000
_refine_ls_structure_factor_coef Fsqd
_refine_ls_weighting_details 'calc w=1/[\s^2^(Fo^2^)+(0.0383P)^2^+0.0000P] where P=(Fo^2^+2Fc^2^)/3'
_refine_ls_weighting_scheme calc
_refine_ls_wR_factor_gt 0.0715
_refine_ls_wR_factor_ref 0.0758
_reflns_number_gt 5376
_reflns_number_total 6550
_reflns_threshold_expression >2sigma(I)
_cod_data_source_file om800021c-file003.cif
_cod_data_source_block ep02
_cod_depositor_comments
;
The following automatic conversions were performed:

'_symmetry_cell_setting' value 'Triclinic' changed to 'triclinic'
according to /home/saulius/struct/CIF-dictionaries/cif_core.dic
dictionary named 'cif_core.dic' version 2.4.1 from 2010-06-29.

Automatic conversion script
Id: cif_fix_values 1715 2011-07-08 13:25:40Z adriana 
;
_cod_original_cell_volume 1339.0(5)
_cod_original_sg_symbol_H-M P-1
_cod_database_code 4071179

loop_
_symmetry_equiv_pos_as_xyz
'x, y, z'
'-x, -y, -z'

loop_
_atom_site_label
_atom_site_type_symbol
_atom_site_fract_x
_atom_site_fract_y
_atom_site_fract_z
_atom_site_U_iso_or_equiv
_atom_site_adp_type
_atom_site_occupancy
_atom_site_symmetry_multiplicity
_atom_site_calc_flag
_atom_site_refinement_flags
Rh1 Rh 0.08053(3) 0.39764(2) 0.680998(18) 0.02245(7) Uani 1 1 d .
Rh2 Rh -0.33109(3) 0.01680(2) 0.816352(18) 0.02346(7) Uani 1 1 d .
I1 I -0.08665(3) 0.54663(2) 0.652065(18) 0.03484(7) Uani 1 1 d .
I2 I -0.62119(3) 0.04466(2) 0.833198(18) 0.03545(7) Uani 1 1 d .
N1 N -0.2514(3) 0.2262(2) 0.68435(18) 0.0229(6) Uani 1 1 d .
N2 N -0.3607(3) 0.1153(2) 0.5256(2) 0.0297(6) Uani 1 1 d .
N3 N -0.2087(3) 0.1978(2) 0.53884(19) 0.0267(6) Uani 1 1 d .
N4 N -0.2310(3) 0.2665(2) 0.78951(19) 0.0272(6) Uani 1 1 d .
N5 N -0.1776(4) 0.3909(3) 0.9417(2) 0.0385(7) Uani 1 1 d .
N6 N -0.2112(3) 0.2741(3) 0.9430(2) 0.0312(6) Uani 1 1 d .
C1 C 0.3178(4) 0.5442(3) 0.7601(3) 0.0356(8) Uani 1 1 d .
H1A H 0.3055 0.6243 0.7848 0.043 Uiso 1 1 calc R
C2 C 0.3070(4) 0.5079(3) 0.6575(3) 0.0332(8) Uani 1 1 d .
H2A H 0.2897 0.5668 0.6212 0.040 Uiso 1 1 calc R
C3 C 0.3882(5) 0.4247(4) 0.6054(3) 0.0429(9) Uani 1 1 d .
H3A H 0.5062 0.4689 0.6165 0.051 Uiso 1 1 calc R
H3B H 0.3371 0.3969 0.5305 0.051 Uiso 1 1 calc R
C4 C 0.3738(4) 0.3172(3) 0.6448(3) 0.0404(9) Uani 1 1 d .
H4A H 0.3834 0.2517 0.5912 0.049 Uiso 1 1 calc R
H4B H 0.4663 0.3381 0.7059 0.049 Uiso 1 1 calc R
C5 C 0.2132(4) 0.2744(3) 0.6732(3) 0.0333(8) Uani 1 1 d .
H5A H 0.1445 0.1908 0.6330 0.040 Uiso 1 1 calc R
C6 C 0.1912(5) 0.3105(3) 0.7725(3) 0.0355(8) Uani 1 1 d .
H6A H 0.1108 0.2474 0.7898 0.043 Uiso 1 1 calc R
C7 C 0.3213(5) 0.4001(4) 0.8644(3) 0.0462(10) Uani 1 1 d .
H7A H 0.3982 0.3613 0.8910 0.055 Uiso 1 1 calc R
H7B H 0.2677 0.4252 0.9191 0.055 Uiso 1 1 calc R
C8 C 0.4201(5) 0.5109(4) 0.8412(3) 0.0462(10) Uani 1 1 d .
H8A H 0.4634 0.5784 0.9052 0.055 Uiso 1 1 calc R
H8B H 0.5153 0.4959 0.8176 0.055 Uiso 1 1 calc R
C9 C -0.1355(4) 0.2672(3) 0.6344(2) 0.0234(6) Uani 1 1 d .
C10 C -0.3841(4) 0.1357(3) 0.6171(2) 0.0281(7) Uani 1 1 d .
H10A H -0.4787 0.0942 0.6348 0.034 Uiso 1 1 calc R
C11 C -0.1456(5) 0.2050(4) 0.4492(3) 0.0420(9) Uani 1 1 d .
H11A H -0.0378 0.2671 0.4705 0.063 Uiso 1 1 calc R
H11B H -0.2222 0.2243 0.4004 0.063 Uiso 1 1 calc R
H11C H -0.1345 0.1284 0.4163 0.063 Uiso 1 1 calc R
C12 C -0.2465(4) 0.1941(3) 0.8518(2) 0.0257(7) Uani 1 1 d .
C13 C -0.1920(4) 0.3825(3) 0.8461(3) 0.0350(8) Uani 1 1 d .
H13A H -0.1775 0.4477 0.8187 0.042 Uiso 1 1 calc R
C14 C -0.2169(5) 0.2487(4) 1.0399(2) 0.0435(10) Uani 1 1 d .
H14A H -0.2412 0.1632 1.0292 0.065 Uiso 1 1 calc R
H14B H -0.3031 0.2740 1.0659 0.065 Uiso 1 1 calc R
H14C H -0.1102 0.2919 1.0899 0.065 Uiso 1 1 calc R
C15 C -0.0938(4) -0.0041(3) 0.8323(3) 0.0316(8) Uani 1 1 d .
H15A H -0.0007 0.0705 0.8717 0.038 Uiso 1 1 calc R
C16 C -0.1598(4) -0.0092(3) 0.7314(3) 0.0312(7) Uani 1 1 d .
H16A H -0.1040 0.0623 0.7121 0.037 Uiso 1 1 calc R
C17 C -0.2369(5) -0.1205(3) 0.6416(3) 0.0407(9) Uani 1 1 d .
H17A H -0.1484 -0.1480 0.6193 0.049 Uiso 1 1 calc R
H17B H -0.2965 -0.1012 0.5837 0.049 Uiso 1 1 calc R
C18 C -0.3563(5) -0.2219(3) 0.6649(3) 0.0416(9) Uani 1 1 d .
H18A H -0.4384 -0.2742 0.6003 0.050 Uiso 1 1 calc R
H18B H -0.2946 -0.2699 0.6918 0.050 Uiso 1 1 calc R
C19 C -0.4450(4) -0.1776(3) 0.7419(3) 0.0338(8) Uani 1 1 d .
H19A H -0.5675 -0.2049 0.7154 0.041 Uiso 1 1 calc R
C20 C -0.3914(4) -0.1567(3) 0.8456(3) 0.0358(8) Uani 1 1 d .
H20A H -0.4822 -0.1718 0.8809 0.043 Uiso 1 1 calc R
C21 C -0.2364(5) -0.1702(3) 0.8995(3) 0.0426(9) Uani 1 1 d .
H21A H -0.2515 -0.2560 0.8863 0.051 Uiso 1 1 calc R
H21B H -0.2169 -0.1348 0.9744 0.051 Uiso 1 1 calc R
C22 C -0.0844(5) -0.1120(3) 0.8661(3) 0.0403(9) Uani 1 1 d .
H22A H 0.0142 -0.0876 0.9241 0.048 Uiso 1 1 calc R
H22B H -0.0711 -0.1713 0.8087 0.048 Uiso 1 1 calc R

loop_
_atom_site_aniso_label
_atom_site_aniso_U_11
_atom_site_aniso_U_22
_atom_site_aniso_U_33
_atom_site_aniso_U_23
_atom_site_aniso_U_13
_atom_site_aniso_U_12
Rh1 0.01931(13) 0.01951(13) 0.02501(13) 0.00365(10) 0.00342(10) 0.00478(10)
Rh2 0.02310(13) 0.02328(14) 0.02399(13) 0.00476(10) 0.00812(10) 0.00821(11)
I1 0.03294(14) 0.03236(14) 0.04805(15) 0.01880(11) 0.01423(11) 0.01630(11)
I2 0.02745(13) 0.04084(15) 0.03953(14) 0.00733(11) 0.01391(10) 0.01408(11)
N1 0.0215(14) 0.0199(13) 0.0231(13) 0.0045(11) 0.0058(11) 0.0019(11)
N2 0.0249(15) 0.0278(15) 0.0291(15) 0.0077(12) 0.0037(12) -0.0002(12)
N3 0.0226(14) 0.0279(15) 0.0254(14) 0.0071(12) 0.0039(11) 0.0038(12)
N4 0.0297(15) 0.0213(14) 0.0249(14) -0.0002(11) 0.0100(12) 0.0036(12)
N5 0.0426(19) 0.0256(16) 0.0392(17) 0.0001(13) 0.0160(14) 0.0033(14)
N6 0.0322(16) 0.0323(16) 0.0248(14) 0.0018(12) 0.0088(12) 0.0085(13)
C1 0.0256(18) 0.0232(18) 0.039(2) -0.0066(15) -0.0007(15) -0.0022(14)
C2 0.0221(17) 0.0272(18) 0.046(2) 0.0066(16) 0.0118(15) 0.0026(14)
C3 0.0276(19) 0.049(2) 0.046(2) 0.0028(19) 0.0111(17) 0.0126(18)
C4 0.035(2) 0.045(2) 0.0352(19) -0.0047(17) 0.0013(16) 0.0235(18)
C5 0.034(2) 0.0243(17) 0.0369(19) 0.0021(15) -0.0022(15) 0.0152(15)
C6 0.036(2) 0.038(2) 0.0323(18) 0.0112(16) -0.0017(15) 0.0182(17)
C7 0.049(2) 0.052(3) 0.0288(19) 0.0023(17) -0.0065(17) 0.022(2)
C8 0.032(2) 0.045(2) 0.040(2) -0.0089(18) -0.0081(17) 0.0087(18)
C9 0.0218(16) 0.0205(16) 0.0249(15) 0.0057(13) 0.0012(13) 0.0061(13)
C10 0.0225(16) 0.0235(17) 0.0328(18) 0.0070(14) 0.0057(14) 0.0010(14)
C11 0.036(2) 0.053(2) 0.0245(17) 0.0044(17) 0.0090(15) 0.0005(18)
C12 0.0248(17) 0.0283(17) 0.0223(15) 0.0017(13) 0.0091(13) 0.0089(14)
C13 0.039(2) 0.0205(17) 0.039(2) 0.0037(15) 0.0138(16) 0.0022(15)
C14 0.054(3) 0.048(2) 0.0239(18) 0.0031(16) 0.0072(17) 0.017(2)
C15 0.0222(17) 0.0309(19) 0.0393(19) 0.0058(15) 0.0071(15) 0.0093(14)
C16 0.0283(18) 0.0342(19) 0.0360(18) 0.0084(15) 0.0170(15) 0.0140(15)
C17 0.049(2) 0.041(2) 0.036(2) 0.0017(17) 0.0170(18) 0.0249(19)
C18 0.046(2) 0.031(2) 0.040(2) -0.0010(16) 0.0059(18) 0.0131(18)
C19 0.0271(18) 0.0192(16) 0.046(2) 0.0018(15) 0.0038(16) 0.0042(14)
C20 0.035(2) 0.0248(18) 0.049(2) 0.0165(16) 0.0138(17) 0.0061(15)
C21 0.047(2) 0.039(2) 0.048(2) 0.0222(18) 0.0105(19) 0.0149(19)
C22 0.038(2) 0.043(2) 0.043(2) 0.0139(18) 0.0075(17) 0.0192(18)

loop_
_atom_type_symbol
_atom_type_description
_atom_type_scat_dispersion_real
_atom_type_scat_dispersion_imag
_atom_type_scat_source
C C 0.0033 0.0016 'International Tables Vol C Tables 4.2.6.8 and 6.1.1.4'
H H 0.0000 0.0000 'International Tables Vol C Tables 4.2.6.8 and 6.1.1.4'
N N 0.0061 0.0033 'International Tables Vol C Tables 4.2.6.8 and 6.1.1.4'
Rh Rh -1.1178 0.9187 'International Tables Vol C Tables 4.2.6.8 and 6.1.1.4'
I I -0.4742 1.8119 'International Tables Vol C Tables 4.2.6.8 and 6.1.1.4'

loop_
_geom_angle_atom_site_label_1
_geom_angle_atom_site_label_2
_geom_angle_atom_site_label_3
_geom_angle
C9 Rh1 C6 93.02(14)
C9 Rh1 C5 92.01(13)
C6 Rh1 C5 38.71(13)
C9 Rh1 C2 153.77(13)
C6 Rh1 C2 97.36(15)
C5 Rh1 C2 81.48(14)
C9 Rh1 C1 170.24(13)
C6 Rh1 C1 81.48(14)
C5 Rh1 C1 88.71(14)
C2 Rh1 C1 35.85(13)
C9 Rh1 I1 87.56(9)
C6 Rh1 I1 152.48(10)
C5 Rh1 I1 168.80(9)
C2 Rh1 I1 94.01(10)
C1 Rh1 I1 93.61(10)
C12 Rh2 C16 94.32(14)
C12 Rh2 C15 95.01(14)
C16 Rh2 C15 38.44(12)
C12 Rh2 C20 156.64(13)
C16 Rh2 C20 96.80(14)
C15 Rh2 C20 81.35(14)
C12 Rh2 C19 167.13(13)
C16 Rh2 C19 81.49(14)
C15 Rh2 C19 89.26(14)
C20 Rh2 C19 36.13(12)
C12 Rh2 I2 85.37(10)
C16 Rh2 I2 152.20(9)
C15 Rh2 I2 169.34(9)
C20 Rh2 I2 94.07(10)
C19 Rh2 I2 92.67(10)
C10 N1 C9 110.8(3)
C10 N1 N4 124.9(3)
C9 N1 N4 124.2(2)
C10 N2 N3 103.6(3)
C9 N3 N2 115.4(3)
C9 N3 C11 125.7(3)
N2 N3 C11 118.8(3)
C13 N4 C12 110.3(3)
C13 N4 N1 125.5(3)
C12 N4 N1 124.2(2)
C13 N5 N6 103.3(3)
C12 N6 N5 115.2(3)
C12 N6 C14 126.1(3)
N5 N6 C14 118.5(3)
C2 C1 C8 124.9(3)
C2 C1 Rh1 70.69(19)
C8 C1 Rh1 110.7(2)
C1 C2 C3 126.3(3)
C1 C2 Rh1 73.5(2)
C3 C2 Rh1 107.4(2)
C2 C3 C4 113.0(3)
C5 C4 C3 112.9(3)
C6 C5 C4 124.3(3)
C6 C5 Rh1 69.75(19)
C4 C5 Rh1 113.1(2)
C5 C6 C7 125.2(4)
C5 C6 Rh1 71.53(19)
C7 C6 Rh1 110.4(2)
C6 C7 C8 113.7(3)
C1 C8 C7 112.5(3)
N3 C9 N1 100.7(3)
N3 C9 Rh1 126.3(2)
N1 C9 Rh1 132.9(2)
N2 C10 N1 109.5(3)
N6 C12 N4 100.7(3)
N6 C12 Rh2 128.2(2)
N4 C12 Rh2 130.5(2)
N5 C13 N4 110.4(3)
C16 C15 C22 124.0(3)
C16 C15 Rh2 69.56(19)
C22 C15 Rh2 113.2(2)
C15 C16 C17 125.8(3)
C15 C16 Rh2 72.00(19)
C17 C16 Rh2 110.4(2)
C16 C17 C18 113.8(3)
C19 C18 C17 112.5(3)
C20 C19 C18 124.0(3)
C20 C19 Rh2 71.12(19)
C18 C19 Rh2 111.0(2)
C19 C20 C21 125.8(3)
C19 C20 Rh2 72.76(19)
C21 C20 Rh2 108.8(2)
C20 C21 C22 113.8(3)
C15 C22 C21 113.2(3)

loop_
_geom_bond_atom_site_label_1
_geom_bond_atom_site_label_2
_geom_bond_distance
Rh1 C9 1.995(3)
Rh1 C6 2.108(3)
Rh1 C5 2.131(3)
Rh1 C2 2.196(3)
Rh1 C1 2.231(3)
Rh1 I1 2.6828(7)
Rh2 C12 2.000(3)
Rh2 C16 2.103(3)
Rh2 C15 2.135(3)
Rh2 C20 2.197(3)
Rh2 C19 2.218(3)
Rh2 I2 2.6871(6)
N1 C10 1.370(4)
N1 C9 1.374(4)
N1 N4 1.386(3)
N2 C10 1.297(4)
N2 N3 1.384(4)
N3 C9 1.327(4)
N3 C11 1.456(4)
N4 C13 1.366(4)
N4 C12 1.373(4)
N5 C13 1.285(4)
N5 N6 1.385(4)
N6 C12 1.330(4)
N6 C14 1.453(4)
C1 C2 1.363(5)
C1 C8 1.513(5)
C2 C3 1.512(5)
C3 C4 1.522(6)
C4 C5 1.513(5)
C5 C6 1.405(5)
C6 C7 1.508(5)
C7 C8 1.535(6)
C15 C16 1.395(4)
C15 C22 1.519(5)
C16 C17 1.506(5)
C17 C18 1.529(5)
C18 C19 1.510(5)
C19 C20 1.369(5)
C20 C21 1.496(5)
C21 C22 1.530(5)
